data_4518837
loop_
_publ_author_name
'Barman, Debasish'
'Gopikrishna, Peddaboodi'
'Iyer, Parameswar Krishnan'

_publ_section_title
;
 Stimuli-Responsive Trimorphs and Charge-Transfer Complexes of a Twisted
 Molecular Donor.
;
_journal_name_full 'Langmuir : the ACS journal of surfaces and colloids'
_journal_paper_doi 10.1021/acs.langmuir.1c01172
_journal_year 2021
_chemical_formula_sum 'C34 H22'
_chemical_formula_weight 430.52
_space_group_IT_number 61
_space_group_name_Hall '-P 2ac 2ab'
_space_group_name_H-M_alt 'P b c a'
_symmetry_cell_setting triclinic
_symmetry_space_group_name_H-M 'P b c a'
_atom_sites_solution_hydrogens geom
_atom_sites_solution_primary direct
_atom_sites_solution_secondary difmap
_audit_creation_method SHELXL-97
_cell_angle_alpha 90.00
_cell_angle_beta 90.00
_cell_angle_gamma 90.00
_cell_formula_units_Z 8
_cell_length_a 10.759(3)
_cell_length_b 17.616(4)
_cell_length_c 23.624(6)
_cell_measurement_reflns_used 3370
_cell_measurement_temperature 293(2)
_cell_measurement_theta_max 16.30
_cell_measurement_theta_min 2.31
_cell_volume 4477(2)
_computing_structure_refinement 'SHELXL-97 (Sheldrick, 1997)'
_computing_structure_solution 'SHELXS-97 (Sheldrick, 1990)'
_diffrn_ambient_temperature 293(2)
_diffrn_measured_fraction_theta_full 0.996
_diffrn_measured_fraction_theta_max 0.996
_diffrn_measurement_device_type 'Bruker APEX-II CCD'
_diffrn_radiation_monochromator graphite
_diffrn_radiation_source 'fine-focus sealed tube'
_diffrn_radiation_type MoK\a
_diffrn_radiation_wavelength 0.71073
_diffrn_reflns_av_R_equivalents 0.1977
_diffrn_reflns_av_sigmaI/netI 0.0529
_diffrn_reflns_limit_h_max 13
_diffrn_reflns_limit_h_min -13
_diffrn_reflns_limit_k_max 21
_diffrn_reflns_limit_k_min -22
_diffrn_reflns_limit_l_max 29
_diffrn_reflns_limit_l_min -29
_diffrn_reflns_number 153523
_diffrn_reflns_theta_full 26.48
_diffrn_reflns_theta_max 26.48
_diffrn_reflns_theta_min 1.72
_exptl_absorpt_coefficient_mu 0.072
_exptl_crystal_colour green
_exptl_crystal_density_diffrn 1.277
_exptl_crystal_density_method 'not measured'
_exptl_crystal_description needle
_exptl_crystal_F_000 1808
_exptl_crystal_size_max 0.24
_exptl_crystal_size_mid 0.17
_exptl_crystal_size_min 0.15
_refine_diff_density_max 0.189
_refine_diff_density_min -0.216
_refine_diff_density_rms 0.051
_refine_ls_extinction_method none
_refine_ls_goodness_of_fit_ref 1.131
_refine_ls_hydrogen_treatment mixed
_refine_ls_matrix_type full
_refine_ls_number_parameters 307
_refine_ls_number_reflns 4609
_refine_ls_number_restraints 0
_refine_ls_restrained_S_all 1.131
_refine_ls_R_factor_all 0.1487
_refine_ls_R_factor_gt 0.0824
_refine_ls_shift/su_max 0.000
_refine_ls_shift/su_mean 0.000
_refine_ls_structure_factor_coef Fsqd
_refine_ls_weighting_details 'calc w=1/[\s^2^(Fo^2^)+(0.1000P)^2^+0.0000P] where P=(Fo^2^+2Fc^2^)/3'
_refine_ls_weighting_scheme calc
_refine_ls_wR_factor_gt 0.1726
_refine_ls_wR_factor_ref 0.2084
_reflns_number_gt 2620
_reflns_number_total 4609
_reflns_threshold_expression >2sigma(I)
_cod_data_source_file la1c01172_si_007.cif
_cod_data_source_block TAH-Green
_cod_original_sg_symbol_H-M Pbca
_cod_database_code 4518837

loop_
_symmetry_equiv_pos_as_xyz
'x, y, z'
'-x+1/2, -y, z+1/2'
'x+1/2, -y+1/2, -z'
'-x, y+1/2, -z+1/2'
'-x, -y, -z'
'x-1/2, y, -z-1/2'
'-x-1/2, y-1/2, z'
'x, -y-1/2, z-1/2'

loop_
_atom_site_label
_atom_site_type_symbol
_atom_site_fract_x
_atom_site_fract_y
_atom_site_fract_z
_atom_site_U_iso_or_equiv
_atom_site_adp_type
_atom_site_occupancy
_atom_site_symmetry_multiplicity
_atom_site_calc_flag
_atom_site_refinement_flags
_atom_site_disorder_assembly
_atom_site_disorder_group
C1 C 1.0805(2) 0.15467(15) 0.17290(11) 0.0471(7) Uani 1 1 d . . .
C18 C 0.8483(2) -0.06479(14) 0.03663(11) 0.0468(7) Uani 1 1 d . . .
C13 C 0.9728(2) 0.18817(15) 0.14275(11) 0.0482(7) Uani 1 1 d . . .
C20 C 0.8542(2) 0.07076(15) 0.02443(12) 0.0496(7) Uani 1 1 d . . .
H20 H 0.8454 0.1125 0.0007 0.060 Uiso 1 1 calc R . .
C28 C 0.6965(3) -0.26567(15) -0.08979(12) 0.0534(7) Uani 1 1 d . . .
C23 C 0.7852(3) -0.25070(14) -0.04808(12) 0.0506(7) Uani 1 1 d . . .
C34 C 0.6539(2) -0.14423(15) -0.05577(11) 0.0483(7) Uani 1 1 d . . .
C6 C 1.1250(3) 0.20781(16) 0.21215(11) 0.0521(7) Uani 1 1 d . . .
C22 C 0.7653(3) -0.17309(14) -0.02558(11) 0.0481(7) Uani 1 1 d . . .
C19 C 0.8384(3) -0.00077(15) 0.00291(12) 0.0508(7) Uani 1 1 d . . .
H19 H 0.8206 -0.0065 -0.0354 0.061 Uiso 1 1 calc R . .
C15 C 0.8833(2) 0.08215(15) 0.08155(12) 0.0480(7) Uani 1 1 d . . .
C7 C 1.0494(3) 0.27692(16) 0.20853(12) 0.0537(7) Uani 1 1 d . . .
C21 C 0.8394(3) -0.14231(15) 0.01402(12) 0.0522(7) Uani 1 1 d . . .
H21 H 0.8954 -0.1763 0.0300 0.063 Uiso 1 1 calc R . .
C12 C 0.9615(3) 0.26645(15) 0.16563(12) 0.0520(7) Uani 1 1 d . . .
C33 C 0.5857(3) -0.07769(16) -0.05056(13) 0.0573(8) Uani 1 1 d . . .
H33 H 0.6099 -0.0406 -0.0248 0.069 Uiso 1 1 calc R . .
C14 C 0.8956(3) 0.15983(15) 0.10304(11) 0.0519(7) Uani 1 1 d . . .
H14 H 0.8419 0.1950 0.0868 0.062 Uiso 1 1 calc R . .
C2 C 1.1438(3) 0.08630(17) 0.16650(12) 0.0579(8) Uani 1 1 d . . .
H2 H 1.1169 0.0505 0.1403 0.069 Uiso 1 1 calc R . .
C29 C 0.6137(3) -0.20015(16) -0.09405(12) 0.0538(7) Uani 1 1 d . . .
C17 C 0.8770(3) -0.05347(16) 0.09366(12) 0.0558(8) Uani 1 1 d . . .
H17 H 0.8863 -0.0953 0.1173 0.067 Uiso 1 1 calc R . .
C11 C 0.8804(3) 0.32468(16) 0.15215(14) 0.0618(8) Uani 1 1 d . . .
H11 H 0.8221 0.3186 0.1234 0.074 Uiso 1 1 calc R . .
C24 C 0.8776(3) -0.30289(15) -0.03592(13) 0.0602(8) Uani 1 1 d . . .
H24 H 0.9372 -0.2927 -0.0084 0.072 Uiso 1 1 calc R . .
C16 C 0.8920(3) 0.01818(15) 0.11572(12) 0.0552(8) Uani 1 1 d . . .
H16 H 0.9082 0.0239 0.1541 0.066 Uiso 1 1 calc R . .
C5 C 1.2285(3) 0.1930(2) 0.24483(13) 0.0685(9) Uani 1 1 d . . .
H5 H 1.2572 0.2286 0.2707 0.082 Uiso 1 1 calc R . .
C26 C 0.7923(4) -0.38555(17) -0.10641(14) 0.0727(10) Uani 1 1 d . . .
H26 H 0.7958 -0.4315 -0.1257 0.087 Uiso 1 1 calc R . .
C27 C 0.6996(3) -0.33381(17) -0.11943(13) 0.0659(9) Uani 1 1 d . . .
H27 H 0.6409 -0.3444 -0.1473 0.079 Uiso 1 1 calc R . .
C32 C 0.4811(3) -0.06697(18) -0.08414(14) 0.0672(9) Uani 1 1 d . . .
H32 H 0.4353 -0.0224 -0.0807 0.081 Uiso 1 1 calc R . .
C3 C 1.2472(3) 0.07247(19) 0.19960(13) 0.0682(9) Uani 1 1 d . . .
H3 H 1.2898 0.0269 0.1954 0.082 Uiso 1 1 calc R . .
C25 C 0.8793(3) -0.36972(16) -0.06531(15) 0.0694(9) Uani 1 1 d . . .
H25 H 0.9407 -0.4053 -0.0574 0.083 Uiso 1 1 calc R . .
C9 C 0.9734(3) 0.40191(19) 0.22477(15) 0.0761(10) Uani 1 1 d . . .
H9 H 0.9759 0.4475 0.2446 0.091 Uiso 1 1 calc R . .
C30 C 0.5100(3) -0.18860(19) -0.12778(13) 0.0682(9) Uani 1 1 d . . .
H30 H 0.4849 -0.2253 -0.1536 0.082 Uiso 1 1 calc R . .
C8 C 1.0560(3) 0.34482(18) 0.23831(13) 0.0679(9) Uani 1 1 d . . .
H8 H 1.1147 0.3516 0.2667 0.081 Uiso 1 1 calc R . .
C10 C 0.8873(3) 0.39201(17) 0.18213(15) 0.0699(9) Uani 1 1 d . . .
H10 H 0.8329 0.4313 0.1734 0.084 Uiso 1 1 calc R . .
C31 C 0.4446(3) -0.1214(2) -0.12228(15) 0.0739(10) Uani 1 1 d . . .
H31 H 0.3749 -0.1130 -0.1447 0.089 Uiso 1 1 calc R . .
C4 C 1.2885(3) 0.12452(19) 0.23845(14) 0.0720(9) Uani 1 1 d . . .
H4 H 1.3575 0.1135 0.2607 0.086 Uiso 1 1 calc R . .

loop_
_atom_site_aniso_label
_atom_site_aniso_U_11
_atom_site_aniso_U_22
_atom_site_aniso_U_33
_atom_site_aniso_U_23
_atom_site_aniso_U_13
_atom_site_aniso_U_12
C1 0.0489(16) 0.0443(16) 0.0481(16) -0.0020(13) 0.0049(12) -0.0111(13)
C18 0.0442(15) 0.0410(16) 0.0551(17) -0.0029(13) -0.0033(13) -0.0041(12)
C13 0.0476(16) 0.0475(16) 0.0495(16) -0.0026(14) 0.0047(13) -0.0080(13)
C20 0.0493(16) 0.0408(16) 0.0587(18) 0.0025(13) -0.0108(13) -0.0030(12)
C28 0.0645(18) 0.0410(16) 0.0547(17) -0.0027(13) 0.0110(15) -0.0109(14)
C23 0.0609(18) 0.0368(15) 0.0542(17) -0.0001(12) 0.0093(14) -0.0118(13)
C34 0.0501(16) 0.0388(15) 0.0560(17) -0.0012(13) 0.0033(14) -0.0076(12)
C6 0.0553(17) 0.0538(18) 0.0472(16) -0.0048(13) 0.0025(14) -0.0114(14)
C22 0.0538(16) 0.0378(15) 0.0527(16) -0.0024(12) 0.0042(14) -0.0053(13)
C19 0.0555(17) 0.0476(17) 0.0492(16) -0.0025(13) -0.0073(14) -0.0051(13)
C15 0.0447(15) 0.0436(16) 0.0557(17) -0.0041(13) -0.0034(13) -0.0048(12)
C7 0.0579(17) 0.0535(17) 0.0498(16) -0.0074(14) 0.0059(14) -0.0151(15)
C21 0.0530(17) 0.0422(16) 0.0614(18) 0.0017(13) -0.0034(14) -0.0007(13)
C12 0.0538(17) 0.0477(17) 0.0546(18) -0.0026(13) 0.0103(14) -0.0113(14)
C33 0.0541(17) 0.0481(17) 0.070(2) -0.0063(15) -0.0015(15) -0.0083(14)
C14 0.0551(17) 0.0440(16) 0.0566(18) -0.0005(14) -0.0025(13) -0.0071(13)
C2 0.0623(19) 0.0548(18) 0.0566(18) -0.0102(14) -0.0024(15) -0.0035(15)
C29 0.0592(18) 0.0486(17) 0.0536(17) -0.0035(14) 0.0024(14) -0.0133(14)
C17 0.0642(19) 0.0479(17) 0.0552(18) 0.0057(14) -0.0096(14) -0.0088(14)
C11 0.0628(19) 0.0497(18) 0.073(2) -0.0008(16) 0.0065(16) -0.0046(15)
C24 0.069(2) 0.0372(16) 0.074(2) 0.0008(15) 0.0116(16) -0.0006(14)
C16 0.068(2) 0.0515(18) 0.0463(16) -0.0008(13) -0.0068(14) -0.0134(15)
C5 0.073(2) 0.072(2) 0.0606(19) -0.0125(17) -0.0132(17) -0.0059(18)
C26 0.106(3) 0.0378(18) 0.074(2) -0.0092(16) 0.034(2) -0.0090(19)
C27 0.087(2) 0.0498(19) 0.0607(19) -0.0080(15) 0.0132(17) -0.0169(18)
C32 0.0591(19) 0.058(2) 0.085(2) -0.0059(17) -0.0071(17) 0.0022(16)
C3 0.067(2) 0.066(2) 0.071(2) -0.0070(17) -0.0079(17) 0.0088(17)
C25 0.084(2) 0.0427(18) 0.081(2) 0.0022(16) 0.023(2) 0.0040(16)
C9 0.091(3) 0.052(2) 0.085(3) -0.0217(18) 0.010(2) -0.0074(19)
C30 0.072(2) 0.065(2) 0.067(2) -0.0098(17) -0.0092(17) -0.0154(18)
C8 0.082(2) 0.056(2) 0.066(2) -0.0159(16) 0.0006(18) -0.0082(18)
C10 0.074(2) 0.0489(19) 0.087(2) -0.0031(17) 0.0115(19) -0.0010(16)
C31 0.060(2) 0.079(3) 0.083(2) -0.0024(19) -0.0139(18) -0.0074(18)
C4 0.067(2) 0.080(3) 0.068(2) -0.0067(18) -0.0149(17) 0.0027(18)

loop_
_atom_type_symbol
_atom_type_description
_atom_type_scat_dispersion_real
_atom_type_scat_dispersion_imag
_atom_type_scat_source
C C 0.0033 0.0016 'International Tables Vol C Tables 4.2.6.8 and 6.1.1.4'
H H 0.0000 0.0000 'International Tables Vol C Tables 4.2.6.8 and 6.1.1.4'

loop_
_geom_angle_atom_site_label_1
_geom_angle_atom_site_label_2
_geom_angle_atom_site_label_3
_geom_angle
_geom_angle_site_symmetry_1
_geom_angle_site_symmetry_3
_geom_angle_publ_flag
C2 C1 C6 118.9(3) . . ?
C2 C1 C13 132.4(2) . . ?
C6 C1 C13 108.6(2) . . ?
C19 C18 C17 117.1(2) . . ?
C19 C18 C21 122.9(2) . . ?
C17 C18 C21 119.9(2) . . ?
C14 C13 C1 131.9(3) . . ?
C14 C13 C12 123.1(3) . . ?
C1 C13 C12 105.0(2) . . ?
C19 C20 C15 121.2(3) . . ?
C19 C20 H20 119.4 . . ?
C15 C20 H20 119.4 . . ?
C27 C28 C23 120.1(3) . . ?
C27 C28 C29 131.4(3) . . ?
C23 C28 C29 108.4(2) . . ?
C24 C23 C28 120.8(3) . . ?
C24 C23 C22 129.9(3) . . ?
C28 C23 C22 109.1(3) . . ?
C33 C34 C29 119.1(3) . . ?
C33 C34 C22 132.3(2) . . ?
C29 C34 C22 108.5(2) . . ?
C5 C6 C1 121.2(3) . . ?
C5 C6 C7 129.6(3) . . ?
C1 C6 C7 109.1(2) . . ?
C21 C22 C23 122.4(3) . . ?
C21 C22 C34 132.5(3) . . ?
C23 C22 C34 105.1(2) . . ?
C20 C19 C18 121.8(3) . . ?
C20 C19 H19 119.1 . . ?
C18 C19 H19 119.1 . . ?
C16 C15 C20 117.3(2) . . ?
C16 C15 C14 123.4(2) . . ?
C20 C15 C14 119.2(2) . . ?
C8 C7 C12 121.0(3) . . ?
C8 C7 C6 131.1(3) . . ?
C12 C7 C6 107.9(2) . . ?
C22 C21 C18 131.8(3) . . ?
C22 C21 H21 114.1 . . ?
C18 C21 H21 114.1 . . ?
C11 C12 C7 119.7(3) . . ?
C11 C12 C13 131.0(3) . . ?
C7 C12 C13 109.3(3) . . ?
C34 C33 C32 119.5(3) . . ?
C34 C33 H33 120.3 . . ?
C32 C33 H33 120.3 . . ?
C13 C14 C15 130.0(3) . . ?
C13 C14 H14 115.0 . . ?
C15 C14 H14 115.0 . . ?
C3 C2 C1 119.0(3) . . ?
C3 C2 H2 120.5 . . ?
C1 C2 H2 120.5 . . ?
C30 C29 C34 121.0(3) . . ?
C30 C29 C28 130.2(3) . . ?
C34 C29 C28 108.8(2) . . ?
C16 C17 C18 121.5(3) . . ?
C16 C17 H17 119.2 . . ?
C18 C17 H17 119.2 . . ?
C10 C11 C12 118.9(3) . . ?
C10 C11 H11 120.5 . . ?
C12 C11 H11 120.5 . . ?
C25 C24 C23 118.4(3) . . ?
C25 C24 H24 120.8 . . ?
C23 C24 H24 120.8 . . ?
C17 C16 C15 121.1(3) . . ?
C17 C16 H16 119.5 . . ?
C15 C16 H16 119.5 . . ?
C4 C5 C6 118.9(3) . . ?
C4 C5 H5 120.6 . . ?
C6 C5 H5 120.6 . . ?
C25 C26 C27 120.8(3) . . ?
C25 C26 H26 119.6 . . ?
C27 C26 H26 119.6 . . ?
C26 C27 C28 118.2(3) . . ?
C26 C27 H27 120.9 . . ?
C28 C27 H27 120.9 . . ?
C31 C32 C33 120.8(3) . . ?
C31 C32 H32 119.6 . . ?
C33 C32 H32 119.6 . . ?
C4 C3 C2 121.4(3) . . ?
C4 C3 H3 119.3 . . ?
C2 C3 H3 119.3 . . ?
C24 C25 C26 121.6(3) . . ?
C24 C25 H25 119.2 . . ?
C26 C25 H25 119.2 . . ?
C8 C9 C10 120.6(3) . . ?
C8 C9 H9 119.7 . . ?
C10 C9 H9 119.7 . . ?
C31 C30 C29 118.8(3) . . ?
C31 C30 H30 120.6 . . ?
C29 C30 H30 120.6 . . ?
C9 C8 C7 118.5(3) . . ?
C9 C8 H8 120.7 . . ?
C7 C8 H8 120.7 . . ?
C9 C10 C11 121.2(3) . . ?
C9 C10 H10 119.4 . . ?
C11 C10 H10 119.4 . . ?
C32 C31 C30 120.9(3) . . ?
C32 C31 H31 119.6 . . ?
C30 C31 H31 119.6 . . ?
C3 C4 C5 120.5(3) . . ?
C3 C4 H4 119.7 . . ?
C5 C4 H4 119.7 . . ?

loop_
_geom_bond_atom_site_label_1
_geom_bond_atom_site_label_2
_geom_bond_distance
_geom_bond_site_symmetry_2
_geom_bond_publ_flag
C1 C2 1.392(4) . ?
C1 C6 1.402(3) . ?
C1 C13 1.483(4) . ?
C18 C19 1.385(4) . ?
C18 C17 1.397(4) . ?
C18 C21 1.469(3) . ?
C13 C14 1.348(4) . ?
C13 C12 1.486(4) . ?
C20 C19 1.369(4) . ?
C20 C15 1.400(4) . ?
C20 H20 0.9300 . ?
C28 C27 1.390(4) . ?
C28 C23 1.397(4) . ?
C28 C29 1.461(4) . ?
C23 C24 1.384(4) . ?
C23 C22 1.482(4) . ?
C34 C33 1.389(4) . ?
C34 C29 1.406(3) . ?
C34 C22 1.484(4) . ?
C6 C5 1.380(4) . ?
C6 C7 1.466(4) . ?
C22 C21 1.344(4) . ?
C19 H19 0.9300 . ?
C15 C16 1.389(4) . ?
C15 C14 1.466(3) . ?
C7 C8 1.389(4) . ?
C7 C12 1.399(4) . ?
C21 H21 0.9300 . ?
C12 C11 1.384(4) . ?
C33 C32 1.390(4) . ?
C33 H33 0.9300 . ?
C14 H14 0.9300 . ?
C2 C3 1.382(4) . ?
C2 H2 0.9300 . ?
C29 C30 1.386(4) . ?
C17 C16 1.375(4) . ?
C17 H17 0.9300 . ?
C11 C10 1.383(4) . ?
C11 H11 0.9300 . ?
C24 C25 1.367(4) . ?
C24 H24 0.9300 . ?
C16 H16 0.9300 . ?
C5 C4 1.376(4) . ?
C5 H5 0.9300 . ?
C26 C25 1.377(4) . ?
C26 C27 1.386(5) . ?
C26 H26 0.9300 . ?
C27 H27 0.9300 . ?
C32 C31 1.373(4) . ?
C32 H32 0.9300 . ?
C3 C4 1.371(4) . ?
C3 H3 0.9300 . ?
C25 H25 0.9300 . ?
C9 C8 1.379(5) . ?
C9 C10 1.380(4) . ?
C9 H9 0.9300 . ?
C30 C31 1.383(4) . ?
C30 H30 0.9300 . ?
C8 H8 0.9300 . ?
C10 H10 0.9300 . ?
C31 H31 0.9300 . ?
C4 H4 0.9300 . ?
